data_7063542
loop_
_publ_author_name
'Mondal, Tapan Kumar'
'Das, Akash'
'Guha, Subhabrata'
'Halder, Arpan'
'Gharami, Saswati'
'Naskar, Rahul'
'Das, Gaurav'

_publ_section_title
;
 Synthesis, characterization, DNA/Protein binding study and anticancer
 activity of novel tricarbonyl Re(I) complexes with ONS donor
 azo-thioether ligands
;
_journal_name_full 'New Journal of Chemistry'
_journal_paper_doi 10.1039/D4NJ03255A
_journal_year 2024
_chemical_formula_moiety 'C15 H13 N2 O5 Re S'
_chemical_formula_sum 'C15 H13 N2 O5 Re S'
_chemical_formula_weight 519.53
_chemical_name_systematic 2
_space_group_crystal_system monoclinic
_space_group_IT_number 14
_space_group_name_Hall '-P 2ybc'
_space_group_name_H-M_alt 'P 1 21/c 1'
_atom_sites_solution_hydrogens geom
_atom_sites_solution_primary iterative
_audit_creation_date 2024-11-11
_audit_creation_method
;
Olex2 1.5-alpha
(compiled 2024.11.02 svn.r19aeb66f for OlexSys, GUI svn.r7078)
;
_audit_update_record
;
2024-11-11 deposited with the CCDC.	2024-11-12 downloaded from the CCDC.
;
_cell_angle_alpha 90
_cell_angle_beta 106.4660(10)
_cell_angle_gamma 90
_cell_formula_units_Z 4
_cell_length_a 6.7789(3)
_cell_length_b 28.8370(12)
_cell_length_c 9.0488(4)
_cell_measurement_reflns_used 9966
_cell_measurement_temperature 293(2)
_cell_measurement_theta_max 27.16
_cell_measurement_theta_min 2.45
_cell_volume 1696.34(13)
_computing_cell_refinement 'SAINT V8.38A (Bruker, 2018)'
_computing_data_collection 'Bruker AXS D8 Quest CMOS diffractometer'
_computing_data_reduction 'SAINT V8.38A (Bruker, 2018)'
_computing_molecular_graphics 'Olex2 1.5-alpha (Dolomanov et al., 2009)'
_computing_publication_material 'Olex2 1.5-alpha (Dolomanov et al., 2009)'
_computing_structure_refinement 'SHELXL 2019/3 (Sheldrick, 2015)'
_computing_structure_solution 'olex2.solve 1.5-alpha (Bourhis et al., 2015)'
_diffrn_ambient_temperature 293.15
_diffrn_measured_fraction_theta_full 0.997
_diffrn_measured_fraction_theta_max 0.997
_diffrn_measurement_device_type 'Bruker AXS D8 Quest CMOS diffractometer'
_diffrn_measurement_method '\f and \w scans'
_diffrn_radiation_type MoK\a
_diffrn_radiation_wavelength 0.71073
_diffrn_reflns_av_R_equivalents 0.0546
_diffrn_reflns_av_unetI/netI 0.0318
_diffrn_reflns_Laue_measured_fraction_full 0.997
_diffrn_reflns_Laue_measured_fraction_max 0.997
_diffrn_reflns_limit_h_max 8
_diffrn_reflns_limit_h_min -8
_diffrn_reflns_limit_k_max 37
_diffrn_reflns_limit_k_min -36
_diffrn_reflns_limit_l_max 11
_diffrn_reflns_limit_l_min -11
_diffrn_reflns_number 25384
_diffrn_reflns_point_group_measured_fraction_full 0.997
_diffrn_reflns_point_group_measured_fraction_max 0.997
_diffrn_reflns_theta_full 25.242
_diffrn_reflns_theta_max 27.160
_diffrn_reflns_theta_min 3.163
_diffrn_source_current 1.0
_diffrn_source_power 0.05
_diffrn_source_voltage 50.0
_diffrn_standards_number 0
_exptl_absorpt_coefficient_mu 7.313
_exptl_absorpt_correction_T_max 0.7455
_exptl_absorpt_correction_T_min 0.1957
_exptl_absorpt_correction_type multi-scan
_exptl_absorpt_process_details
;
SADABS-2016/2 (Bruker,2016/2) was used for absorption correction.
wR2(int) was 0.1576 before and 0.0763 after correction.
The Ratio of minimum to maximum transmission is 0.2625.
The \l/2 correction factor is Not present.
;
_exptl_crystal_colour red
_exptl_crystal_colour_primary red
_exptl_crystal_density_diffrn 2.034
_exptl_crystal_description block
_exptl_crystal_F_000 992
_exptl_crystal_size_max 0.14
_exptl_crystal_size_mid 0.11
_exptl_crystal_size_min 0.07
_refine_diff_density_max 1.090
_refine_diff_density_min -1.700
_refine_diff_density_rms 0.135
_refine_ls_extinction_coef 0.0033(3)
_refine_ls_extinction_expression Fc^*^=kFc[1+0.001xFc^2^\l^3^/sin(2\q)]^-1/4^
_refine_ls_extinction_method 'SHELXL-2019/2 (Sheldrick 2019)'
_refine_ls_goodness_of_fit_ref 1.120
_refine_ls_hydrogen_treatment constr
_refine_ls_matrix_type full
_refine_ls_number_parameters 218
_refine_ls_number_reflns 3756
_refine_ls_number_restraints 0
_refine_ls_restrained_S_all 1.120
_refine_ls_R_factor_all 0.0313
_refine_ls_R_factor_gt 0.0281
_refine_ls_shift/su_max 0.003
_refine_ls_shift/su_mean 0.000
_refine_ls_structure_factor_coef Fsqd
_refine_ls_weighting_details 'w=1/[\s^2^(Fo^2^)+(0.0331P)^2^+2.5186P] where P=(Fo^2^+2Fc^2^)/3'
_refine_ls_weighting_scheme calc
_refine_ls_wR_factor_gt 0.0698
_refine_ls_wR_factor_ref 0.0719
_reflns_Friedel_coverage 0.000
_reflns_number_gt 3494
_reflns_number_total 3756
_reflns_threshold_expression 'I > 2\s(I)'
_cod_data_source_file d4nj03255a2.cif
_cod_data_source_block tkm_ad_re_0m_a
_cod_database_code 7063542
_shelx_shelxl_version_number 2019/3
_shelx_space_group_comment
;
The symmetry employed for this shelxl refinement is uniquely defined
by the following loop, which should always be used as a source of
symmetry information in preference to the above space-group names.
They are only intended as comments.
;
_shelx_estimated_absorpt_t_max 0.629
_shelx_estimated_absorpt_t_min 0.427
_olex2_refinement_description
;
1. Fixed Uiso
 At 1.2 times of:
  All C(H) groups
 At 1.5 times of:
  All C(H,H,H) groups
2.a Me refined with riding coordinates:
 C5(H5A,H5B,H5C), C8(H8A,H8B,H8C), C15(H15A,H15B,H15C)
2.b Aromatic/amide H refined with riding coordinates:
 C10(H10), C11(H11), C12(H12), C13(H13)
;
_olex2_submission_original_sample_id AD88
_olex2_submission_special_instructions 'No special instructions were received'

loop_
_space_group_symop_operation_xyz
'x, y, z'
'-x, y+1/2, -z+1/2'
'-x, -y, -z'
'x, -y-1/2, z-1/2'

loop_
_atom_site_label
_atom_site_type_symbol
_atom_site_fract_x
_atom_site_fract_y
_atom_site_fract_z
_atom_site_U_iso_or_equiv
_atom_site_adp_type
_atom_site_occupancy
_atom_site_site_symmetry_order
_atom_site_calc_flag
_atom_site_refinement_flags_posn
_atom_site_refinement_flags_adp
_atom_site_refinement_flags_occupancy
_atom_site_disorder_assembly
_atom_site_disorder_group
Re1 Re 0.58448(2) 0.58189(2) 0.27134(2) 0.02689(9) Uani 1 1 d . . . . .
S1 S 0.61283(16) 0.55440(4) 0.53612(12) 0.0312(2) Uani 1 1 d . . . . .
N1 N 0.7104(5) 0.64073(11) 0.4076(4) 0.0277(7) Uani 1 1 d . . . . .
N2 N 0.6667(5) 0.68376(11) 0.3767(4) 0.0301(7) Uani 1 1 d . . . . .
O1 O 0.9864(6) 0.52997(16) 0.2961(6) 0.0699(13) Uani 1 1 d . . . . .
O2 O 0.3335(6) 0.50097(14) 0.0909(4) 0.0607(11) Uani 1 1 d . . . . .
O3 O 0.6367(6) 0.62103(14) -0.0305(4) 0.0548(9) Uani 1 1 d . . . . .
O4 O 0.3187(4) 0.62338(11) 0.2611(4) 0.0349(7) Uani 1 1 d . . . . .
O5 O 0.3492(7) 0.75597(15) 0.0962(5) 0.0715(13) Uani 1 1 d . . . . .
C1 C 0.8328(7) 0.54882(17) 0.2858(6) 0.0410(11) Uani 1 1 d . . . . .
C2 C 0.4295(7) 0.53034(16) 0.1585(5) 0.0379(10) Uani 1 1 d . . . . .
C3 C 0.6106(7) 0.60711(16) 0.0794(6) 0.0371(10) Uani 1 1 d . . . . .
C4 C 0.3138(7) 0.66646(16) 0.2355(5) 0.0345(9) Uani 1 1 d . . . . .
C5 C 0.1023(8) 0.6878(2) 0.1937(8) 0.0570(15) Uani 1 1 d . . . . .
H5A H 0.112749 0.720472 0.176301 0.085 Uiso 1 1 calc R U . . .
H5B H 0.017801 0.673508 0.101722 0.085 Uiso 1 1 calc R U . . .
H5C H 0.041757 0.683158 0.276433 0.085 Uiso 1 1 calc R U . . .
C6 C 0.4932(7) 0.69492(14) 0.2634(5) 0.0315(9) Uani 1 1 d . . . . .
C7 C 0.4843(8) 0.74347(17) 0.2077(6) 0.0452(12) Uani 1 1 d . . . . .
C8 C 0.6519(11) 0.7757(2) 0.2901(9) 0.0689(18) Uani 1 1 d . . . . .
H8A H 0.744377 0.759805 0.375038 0.103 Uiso 1 1 calc R U . . .
H8B H 0.725884 0.786245 0.220318 0.103 Uiso 1 1 calc R U . . .
H8C H 0.593142 0.801886 0.327908 0.103 Uiso 1 1 calc R U . . .
C9 C 0.8514(6) 0.63260(14) 0.5563(5) 0.0282(8) Uani 1 1 d . . . . .
C10 C 1.0071(6) 0.66336(16) 0.6291(6) 0.0368(10) Uani 1 1 d . . . . .
H10 H 1.028455 0.690493 0.580322 0.044 Uiso 1 1 calc R U . . .
C11 C 1.1292(7) 0.65272(19) 0.7756(6) 0.0453(12) Uani 1 1 d . . . . .
H11 H 1.234883 0.672750 0.825033 0.054 Uiso 1 1 calc R U . . .
C12 C 1.0966(7) 0.61297(18) 0.8490(6) 0.0432(11) Uani 1 1 d . . . . .
H12 H 1.178973 0.606759 0.948113 0.052 Uiso 1 1 calc R U . . .
C13 C 0.9433(8) 0.58207(16) 0.7778(6) 0.0382(10) Uani 1 1 d . . . . .
H13 H 0.922611 0.555052 0.827555 0.046 Uiso 1 1 calc R U . . .
C14 C 0.8208(6) 0.59229(15) 0.6304(5) 0.0292(8) Uani 1 1 d . . . . .
C15 C 0.4049(8) 0.5779(2) 0.6013(7) 0.0516(14) Uani 1 1 d . . . . .
H15A H 0.282118 0.560220 0.557823 0.077 Uiso 1 1 calc R U . . .
H15B H 0.440374 0.576311 0.711670 0.077 Uiso 1 1 calc R U . . .
H15C H 0.381757 0.609626 0.568957 0.077 Uiso 1 1 calc R U . . .

loop_
_atom_site_aniso_label
_atom_site_aniso_U_11
_atom_site_aniso_U_22
_atom_site_aniso_U_33
_atom_site_aniso_U_23
_atom_site_aniso_U_13
_atom_site_aniso_U_12
Re1 0.02769(12) 0.02765(12) 0.02391(12) -0.00493(6) 0.00502(7) -0.00078(6)
S1 0.0328(5) 0.0322(5) 0.0273(5) -0.0029(4) 0.0063(4) -0.0057(4)
N1 0.0260(16) 0.0254(16) 0.0299(18) -0.0055(14) 0.0053(14) -0.0014(12)
N2 0.0287(17) 0.0261(16) 0.036(2) -0.0017(15) 0.0106(15) -0.0002(13)
O1 0.049(2) 0.071(3) 0.087(3) -0.017(2) 0.016(2) 0.024(2)
O2 0.076(3) 0.059(2) 0.047(2) -0.0216(19) 0.020(2) -0.035(2)
O3 0.060(2) 0.069(3) 0.038(2) 0.0088(18) 0.0192(18) -0.0046(19)
O4 0.0271(15) 0.0413(17) 0.0339(17) -0.0027(13) 0.0049(13) 0.0015(12)
O5 0.070(3) 0.062(3) 0.079(3) 0.036(2) 0.014(2) 0.025(2)
C1 0.041(3) 0.039(2) 0.041(3) -0.011(2) 0.010(2) 0.003(2)
C2 0.047(3) 0.037(2) 0.033(2) -0.0049(19) 0.017(2) -0.0075(19)
C3 0.031(2) 0.036(2) 0.044(3) -0.005(2) 0.0104(19) -0.0013(17)
C4 0.029(2) 0.042(2) 0.032(2) -0.0011(19) 0.0073(17) 0.0093(17)
C5 0.033(3) 0.058(3) 0.076(4) 0.001(3) 0.010(3) 0.016(2)
C6 0.031(2) 0.030(2) 0.034(2) 0.0016(17) 0.0086(17) 0.0081(16)
C7 0.047(3) 0.035(2) 0.060(3) 0.003(2) 0.024(3) 0.013(2)
C8 0.068(4) 0.037(3) 0.102(5) 0.009(3) 0.025(4) -0.005(3)
C9 0.0213(18) 0.0298(19) 0.030(2) -0.0064(16) 0.0016(16) 0.0001(14)
C10 0.027(2) 0.037(2) 0.044(3) -0.010(2) 0.0060(19) -0.0059(17)
C11 0.029(2) 0.055(3) 0.044(3) -0.015(2) -0.002(2) -0.008(2)
C12 0.031(2) 0.060(3) 0.031(2) -0.007(2) -0.0042(19) 0.001(2)
C13 0.035(2) 0.045(3) 0.032(2) -0.0001(18) 0.0049(19) 0.0013(18)
C14 0.025(2) 0.033(2) 0.028(2) -0.0067(17) 0.0038(16) 0.0002(16)
C15 0.036(3) 0.077(4) 0.044(3) -0.010(3) 0.015(2) -0.003(2)

loop_
_atom_type_symbol
_atom_type_description
_atom_type_scat_dispersion_real
_atom_type_scat_dispersion_imag
_atom_type_scat_source
C C 0.0033 0.0016 'International Tables Vol C Tables 4.2.6.8 and 6.1.1.4'
H H 0.0000 0.0000 'International Tables Vol C Tables 4.2.6.8 and 6.1.1.4'
O O 0.0106 0.0060 'International Tables Vol C Tables 4.2.6.8 and 6.1.1.4'
S S 0.1246 0.1234 'International Tables Vol C Tables 4.2.6.8 and 6.1.1.4'
Re Re -1.0185 7.2310 'International Tables Vol C Tables 4.2.6.8 and 6.1.1.4'
N N 0.0061 0.0033 'International Tables Vol C Tables 4.2.6.8 and 6.1.1.4'

loop_
_geom_angle_atom_site_label_1
_geom_angle_atom_site_label_2
_geom_angle_atom_site_label_3
_geom_angle
_geom_angle_site_symmetry_1
_geom_angle_site_symmetry_3
_geom_angle_publ_flag
N1 Re1 S1 77.68(10) . . ?
N1 Re1 O4 76.95(12) . . ?
O4 Re1 S1 93.11(9) . . ?
C1 Re1 S1 87.07(16) . . ?
C1 Re1 N1 99.06(17) . . ?
C1 Re1 O4 175.86(16) . . ?
C1 Re1 C2 89.4(2) . . ?
C1 Re1 C3 86.9(2) . . ?
C2 Re1 S1 98.40(14) . . ?
C2 Re1 N1 170.45(16) . . ?
C2 Re1 O4 94.71(17) . . ?
C2 Re1 C3 89.38(19) . . ?
C3 Re1 S1 170.09(13) . . ?
C3 Re1 N1 95.53(16) . . ?
C3 Re1 O4 92.36(15) . . ?
C14 S1 Re1 95.73(15) . . ?
C14 S1 C15 101.3(2) . . ?
C15 S1 Re1 110.0(2) . . ?
N2 N1 Re1 127.8(3) . . ?
N2 N1 C9 114.4(3) . . ?
C9 N1 Re1 117.7(2) . . ?
N1 N2 C6 119.2(3) . . ?
C4 O4 Re1 122.4(3) . . ?
O1 C1 Re1 178.0(5) . . ?
O2 C2 Re1 177.9(5) . . ?
O3 C3 Re1 176.3(4) . . ?
O4 C4 C5 115.0(4) . . ?
O4 C4 C6 123.8(4) . . ?
C6 C4 C5 120.7(4) . . ?
C4 C5 H5A 109.5 . . ?
C4 C5 H5B 109.5 . . ?
C4 C5 H5C 109.5 . . ?
H5A C5 H5B 109.5 . . ?
H5A C5 H5C 109.5 . . ?
H5B C5 H5C 109.5 . . ?
N2 C6 C4 120.5(4) . . ?
N2 C6 C7 115.0(4) . . ?
C4 C6 C7 122.1(4) . . ?
O5 C7 C6 120.9(5) . . ?
O5 C7 C8 121.3(5) . . ?
C6 C7 C8 117.8(5) . . ?
C7 C8 H8A 109.5 . . ?
C7 C8 H8B 109.5 . . ?
C7 C8 H8C 109.5 . . ?
H8A C8 H8B 109.5 . . ?
H8A C8 H8C 109.5 . . ?
H8B C8 H8C 109.5 . . ?
C10 C9 N1 123.7(4) . . ?
C14 C9 N1 116.1(3) . . ?
C14 C9 C10 120.1(4) . . ?
C9 C10 H10 120.7 . . ?
C11 C10 C9 118.7(4) . . ?
C11 C10 H10 120.7 . . ?
C10 C11 H11 119.6 . . ?
C12 C11 C10 120.9(4) . . ?
C12 C11 H11 119.6 . . ?
C11 C12 H12 119.5 . . ?
C11 C12 C13 121.1(5) . . ?
C13 C12 H12 119.5 . . ?
C12 C13 H13 120.8 . . ?
C12 C13 C14 118.5(4) . . ?
C14 C13 H13 120.8 . . ?
C9 C14 S1 119.0(3) . . ?
C9 C14 C13 120.8(4) . . ?
C13 C14 S1 120.1(4) . . ?
S1 C15 H15A 109.5 . . ?
S1 C15 H15B 109.5 . . ?
S1 C15 H15C 109.5 . . ?
H15A C15 H15B 109.5 . . ?
H15A C15 H15C 109.5 . . ?
H15B C15 H15C 109.5 . . ?

loop_
_geom_bond_atom_site_label_1
_geom_bond_atom_site_label_2
_geom_bond_distance
_geom_bond_site_symmetry_2
_geom_bond_publ_flag
Re1 S1 2.4789(11) . ?
Re1 N1 2.129(3) . ?
Re1 O4 2.143(3) . ?
Re1 C1 1.907(5) . ?
Re1 C2 1.936(5) . ?
Re1 C3 1.937(5) . ?
S1 C14 1.797(4) . ?
S1 C15 1.807(5) . ?
N1 N2 1.288(5) . ?
N1 C9 1.432(5) . ?
N2 C6 1.362(6) . ?
O1 C1 1.155(6) . ?
O2 C2 1.136(6) . ?
O3 C3 1.131(6) . ?
O4 C4 1.262(5) . ?
O5 C7 1.209(6) . ?
C4 C5 1.507(6) . ?
C4 C6 1.429(6) . ?
C5 H5A 0.9600 . ?
C5 H5B 0.9600 . ?
C5 H5C 0.9600 . ?
C6 C7 1.484(6) . ?
C7 C8 1.494(8) . ?
C8 H8A 0.9600 . ?
C8 H8B 0.9600 . ?
C8 H8C 0.9600 . ?
C9 C10 1.393(5) . ?
C9 C14 1.387(6) . ?
C10 H10 0.9300 . ?
C10 C11 1.383(7) . ?
C11 H11 0.9300 . ?
C11 C12 1.374(8) . ?
C12 H12 0.9300 . ?
C12 C13 1.382(7) . ?
C13 H13 0.9300 . ?
C13 C14 1.389(7) . ?
C15 H15A 0.9600 . ?
C15 H15B 0.9600 . ?
C15 H15C 0.9600 . ?

loop_
_geom_torsion_atom_site_label_1
_geom_torsion_atom_site_label_2
_geom_torsion_atom_site_label_3
_geom_torsion_atom_site_label_4
_geom_torsion
_geom_torsion_site_symmetry_1
_geom_torsion_site_symmetry_2
_geom_torsion_site_symmetry_3
_geom_torsion_site_symmetry_4
_geom_torsion_publ_flag
Re1 S1 C14 C9 22.7(3) . . . . ?
Re1 S1 C14 C13 -159.9(4) . . . . ?
Re1 N1 N2 C6 15.4(5) . . . . ?
Re1 N1 C9 C10 151.8(3) . . . . ?
Re1 N1 C9 C14 -30.7(5) . . . . ?
Re1 O4 C4 C5 165.6(3) . . . . ?
Re1 O4 C4 C6 -22.7(6) . . . . ?
N1 N2 C6 C4 33.1(6) . . . . ?
N1 N2 C6 C7 -164.3(4) . . . . ?
N1 C9 C10 C11 177.5(4) . . . . ?
N1 C9 C14 S1 0.2(5) . . . . ?
N1 C9 C14 C13 -177.2(4) . . . . ?
N2 N1 C9 C10 -31.9(6) . . . . ?
N2 N1 C9 C14 145.5(4) . . . . ?
N2 C6 C7 O5 171.8(5) . . . . ?
N2 C6 C7 C8 -5.9(7) . . . . ?
O4 C4 C6 N2 -29.3(7) . . . . ?
O4 C4 C6 C7 169.4(4) . . . . ?
C4 C6 C7 O5 -25.9(7) . . . . ?
C4 C6 C7 C8 156.4(5) . . . . ?
C5 C4 C6 N2 142.0(5) . . . . ?
C5 C4 C6 C7 -19.4(7) . . . . ?
C9 N1 N2 C6 -160.4(4) . . . . ?
C9 C10 C11 C12 -0.8(7) . . . . ?
C10 C9 C14 S1 177.8(3) . . . . ?
C10 C9 C14 C13 0.4(6) . . . . ?
C10 C11 C12 C13 1.1(8) . . . . ?
C11 C12 C13 C14 -0.6(7) . . . . ?
C12 C13 C14 S1 -177.5(4) . . . . ?
C12 C13 C14 C9 -0.1(7) . . . . ?
C14 C9 C10 C11 0.1(6) . . . . ?
C15 S1 C14 C9 -89.0(4) . . . . ?
C15 S1 C14 C13 88.4(4) . . . . ?
